data_4338909
loop_
_publ_author_name
'Escudero-Ad\'an, Eduardo C'
'Benet-Buchholz, Jordi'
'Kleij, Arjan W.'

_publ_section_title
;
 Expedient method for the transmetalation of Zn(II)-centered salphen
 complexes.
;
_journal_issue 18
_journal_name_full 'Inorganic chemistry'
_journal_page_first 7265
_journal_page_last 7267
_journal_paper_doi 10.1021/ic701245r
_journal_volume 46
_journal_year 2007
_chemical_formula_sum 'C39 H39 N5 O2 Zn'
_chemical_formula_weight 675.12
_chemical_name_systematic
;

 ?

;
_space_group_IT_number 2
_symmetry_cell_setting triclinic
_symmetry_space_group_name_Hall '-P 1'
_symmetry_space_group_name_H-M 'P -1'
_atom_sites_solution_hydrogens geom
_atom_sites_solution_primary direct
_atom_sites_solution_secondary difmap
_audit_creation_method SHELXL-97
_cell_angle_alpha 100.664(2)
_cell_angle_beta 96.051(2)
_cell_angle_gamma 104.0700(10)
_cell_formula_units_Z 2
_cell_length_a 7.3337(2)
_cell_length_b 10.8421(2)
_cell_length_c 22.8755(7)
_cell_measurement_reflns_used 9830
_cell_measurement_temperature 100(2)
_cell_measurement_theta_max 34.92
_cell_measurement_theta_min 3.02
_cell_volume 1712.14(8)
_computing_cell_refinement 'Bruker-Nonius Apex v1.0-22 2002'
_computing_data_collection 'Bruker-Nonius Apex v1.0-22 2002'
_computing_data_reduction 'SAINT+ Version 7.06A Bruker-Nonius, 2004'
_computing_molecular_graphics 'Shelxtl Version 6.12 (Sheldrick, 2001)'
_computing_publication_material 'Shelxtl Version 6.12 (Sheldrick, 2001)'
_computing_structure_refinement 'Shelxtl Version 6.12 (Sheldrick, 2001)'
_computing_structure_solution 'Shelxtl Version 6.12 (Sheldrick, 2001)'
_diffrn_ambient_temperature 100(2)
_diffrn_detector_area_resol_mean 512
_diffrn_detector_type '4K CCD area detector APEX II'
_diffrn_measured_fraction_theta_full 0.685
_diffrn_measured_fraction_theta_max 0.685
_diffrn_measurement_device_type 'Kappa 4-axis goniometer bruker-nonius'
_diffrn_measurement_method
;
 Fullsphere data collection, phi and omega scans
;
_diffrn_measurement_specimen_support 'magnetic support whith 10 micron nylon fiber cryoloop'
_diffrn_radiation_monochromator 'Multilayer Montel 200 mirrors'
_diffrn_radiation_type MoK\a
_diffrn_radiation_wavelength 0.71073
_diffrn_reflns_av_R_equivalents 0.0352
_diffrn_reflns_av_sigmaI/netI 0.0636
_diffrn_reflns_limit_h_max 12
_diffrn_reflns_limit_h_min -11
_diffrn_reflns_limit_k_max 17
_diffrn_reflns_limit_k_min -17
_diffrn_reflns_limit_l_max 37
_diffrn_reflns_limit_l_min -37
_diffrn_reflns_number 33881
_diffrn_reflns_theta_full 35.89
_diffrn_reflns_theta_max 35.89
_diffrn_reflns_theta_min 2.90
_diffrn_source 'rotating anode X-ray tube'
_diffrn_source_current 90
_diffrn_source_power 50
_diffrn_source_size '3 mm x 0.3 mm fine focus'
_diffrn_source_type 'Bruker-Nonius FR 591'
_exptl_absorpt_coefficient_mu 0.759
_exptl_absorpt_correction_T_max 1.0000
_exptl_absorpt_correction_T_min 0.7910
_exptl_absorpt_correction_type empirical
_exptl_absorpt_process_details
; 
 SADABS Version 2.1 2003 Bruker-Nonius
 Blessing, Acta Cryst. (1995) A51 33-38
;
_exptl_crystal_colour orange
_exptl_crystal_density_diffrn 1.310
_exptl_crystal_density_method 'not measured'
_exptl_crystal_description Block
_exptl_crystal_F_000 708
_exptl_crystal_size_max 0.20
_exptl_crystal_size_mid 0.10
_exptl_crystal_size_min 0.02
_refine_diff_density_max 0.998
_refine_diff_density_min -0.980
_refine_diff_density_rms 0.054
_refine_ls_extinction_method none
_refine_ls_goodness_of_fit_ref 0.968
_refine_ls_hydrogen_treatment noref
_refine_ls_matrix_type full
_refine_ls_number_parameters 598
_refine_ls_number_reflns 11004
_refine_ls_number_restraints 84
_refine_ls_restrained_S_all 0.982
_refine_ls_R_factor_all 0.0684
_refine_ls_R_factor_gt 0.0482
_refine_ls_shift/su_max 0.002
_refine_ls_shift/su_mean 0.000
_refine_ls_structure_factor_coef Fsqd
_refine_ls_weighting_details 'calc w=1/[\s^2^(Fo^2^)+(0.0831P)^2^+0.0000P] where P=(Fo^2^+2Fc^2^)/3'
_refine_ls_weighting_scheme calc
_refine_ls_wR_factor_gt 0.1267
_refine_ls_wR_factor_ref 0.1342
_reflns_number_gt 7906
_reflns_number_total 11004
_reflns_threshold_expression >2sigma(I)
_cod_data_source_file ic701245r-file002.cif
_cod_data_source_block awk046p-1
_cod_depositor_comments
;
The following automatic conversions were performed:

'_symmetry_cell_setting' value 'Triclinic' changed to 'triclinic'
according to
/usr/data/users/saulius/automatic-downloads/retrospective/ACS/lib/dictionaries/cif_core.dic
dictionary named 'cif_core.dic' version 2.4.2 from 2011-04-26.

Automatic conversion script
Id: cif_fix_values 2281 2013-09-26 08:29:07Z andrius 
;
_cod_original_sg_symbol_H-M P-1
_cod_database_code 4338909

loop_
_symmetry_equiv_pos_as_xyz
'x, y, z'
'-x, -y, -z'

loop_
_atom_site_label
_atom_site_type_symbol
_atom_site_fract_x
_atom_site_fract_y
_atom_site_fract_z
_atom_site_U_iso_or_equiv
_atom_site_adp_type
_atom_site_occupancy
_atom_site_symmetry_multiplicity
_atom_site_calc_flag
_atom_site_refinement_flags
_atom_site_disorder_assembly
_atom_site_disorder_group
Zn1 Zn 0.91463(3) 0.623694(16) 0.650710(8) 0.02401(6) Uani 1 1 d . . .
O1 O 0.76416(19) 0.71106(12) 0.60374(5) 0.0271(2) Uani 1 1 d . A .
O2 O 0.9012(2) 0.72257(13) 0.73226(5) 0.0322(3) Uani 1 1 d . A .
N5 N 1.1818(2) 0.74518(12) 0.64605(6) 0.0251(3) Uani 1 1 d . A .
N1 N 0.8582(14) 0.4624(9) 0.5801(4) 0.0207(9) Uani 0.559(3) 1 d P A 1
C7 C 0.7976(9) 0.4632(6) 0.5259(3) 0.0210(9) Uani 0.559(3) 1 d P A 1
H7A H 0.7914 0.3884 0.4958 0.025 Uiso 0.559(3) 1 calc PR A 1
N2 N 0.9838(19) 0.4832(11) 0.6951(4) 0.0263(17) Uani 0.559(3) 1 d P A 1
C20 C 1.0616(16) 0.5082(9) 0.7512(4) 0.0273(13) Uani 0.559(3) 1 d P A 1
H20A H 1.1058 0.4409 0.7644 0.033 Uiso 0.559(3) 1 calc PR A 1
N3 N 0.5618(4) 0.6044(3) 0.35551(13) 0.0252(5) Uani 0.559(3) 1 d P A 1
N4 N 0.5146(4) 0.6899(3) 0.33260(16) 0.0270(5) Uani 0.559(3) 1 d P A 1
C1 C 0.7207(7) 0.6816(3) 0.54363(6) 0.0220(7) Uani 0.559(3) 1 d PG A 1
C2 C 0.6517(6) 0.7728(3) 0.51922(9) 0.0251(7) Uani 0.559(3) 1 d PG A 1
H2A H 0.6406 0.8493 0.5449 0.030 Uiso 0.559(3) 1 calc PR A 1
C3 C 0.5991(4) 0.7520(2) 0.45728(9) 0.0225(6) Uani 0.559(3) 1 d PG A 1
H3A H 0.5519 0.8143 0.4406 0.027 Uiso 0.559(3) 1 calc PR A 1
C4 C 0.6153(3) 0.6400(2) 0.41974(6) 0.0202(5) Uani 0.559(3) 1 d PG A 1
C5 C 0.6842(4) 0.5488(2) 0.44414(8) 0.0239(6) Uani 0.559(3) 1 d PG A 1
H5A H 0.6953 0.4723 0.4185 0.029 Uiso 0.559(3) 1 calc PR A 1
C6 C 0.7369(5) 0.5696(3) 0.50609(9) 0.0176(5) Uani 0.559(3) 1 d PG A 1
C8 C 0.4583(4) 0.6467(3) 0.26799(8) 0.0270(6) Uani 0.559(3) 1 d PG A 1
C9 C 0.4344(5) 0.5201(3) 0.23603(12) 0.0326(8) Uani 0.559(3) 1 d PG A 1
H9A H 0.4623 0.4564 0.2563 0.039 Uiso 0.559(3) 1 calc PR A 1
C10 C 0.3696(7) 0.4868(3) 0.17438(12) 0.0393(10) Uani 0.559(3) 1 d PG A 1
H10A H 0.3533 0.4003 0.1525 0.047 Uiso 0.559(3) 1 calc PR A 1
C11 C 0.3288(10) 0.5801(4) 0.14467(9) 0.053(3) Uani 0.559(3) 1 d PG A 1
H11A H 0.2846 0.5573 0.1025 0.064 Uiso 0.559(3) 1 calc PR A 1
C12 C 0.3528(9) 0.7066(4) 0.17662(12) 0.0602(19) Uani 0.559(3) 1 d PG A 1
H12A H 0.3249 0.7704 0.1563 0.072 Uiso 0.559(3) 1 calc PR A 1
C13 C 0.4175(6) 0.7399(2) 0.23828(12) 0.0492(12) Uani 0.559(3) 1 d PG A 1
H13A H 0.4339 0.8264 0.2601 0.059 Uiso 0.559(3) 1 calc PR A 1
C14 C 0.9031(5) 0.3499(2) 0.59578(12) 0.0226(7) Uani 0.559(3) 1 d PG A 1
C15 C 0.8823(4) 0.2335(2) 0.55479(11) 0.0274(7) Uani 0.559(3) 1 d PG A 1
H15A H 0.8425 0.2267 0.5131 0.033 Uiso 0.559(3) 1 calc PR A 1
C16 C 0.9197(4) 0.12727(18) 0.57471(14) 0.0314(7) Uani 0.559(3) 1 d PG A 1
H16A H 0.9055 0.0478 0.5467 0.038 Uiso 0.559(3) 1 calc PR A 1
C17 C 0.9780(4) 0.1373(2) 0.63564(15) 0.0334(8) Uani 0.559(3) 1 d PG A 1
H17A H 1.0035 0.0647 0.6493 0.040 Uiso 0.559(3) 1 calc PR A 1
C18 C 0.9988(5) 0.2537(3) 0.67663(12) 0.0313(8) Uani 0.559(3) 1 d PG A 1
H18A H 1.0386 0.2606 0.7183 0.038 Uiso 0.559(3) 1 calc PR A 1
C19 C 0.9614(6) 0.3599(2) 0.65671(12) 0.0240(7) Uani 0.559(3) 1 d PG A 1
C21 C 1.0883(9) 0.6267(4) 0.79576(17) 0.0281(9) Uani 0.559(3) 1 d PGU A 1
C22 C 1.1879(9) 0.6285(4) 0.85121(17) 0.0386(11) Uani 0.559(3) 1 d PGU A 1
H22A H 1.2278 0.5543 0.8575 0.046 Uiso 0.559(3) 1 calc PR A 1
C23 C 1.2290(9) 0.7388(4) 0.89751(15) 0.0471(14) Uani 0.559(3) 1 d PGU A 1
C24 C 1.1705(10) 0.8474(3) 0.88836(19) 0.0445(13) Uani 0.559(3) 1 d PGU A 1
H24A H 1.1986 0.9228 0.9200 0.053 Uiso 0.559(3) 1 calc PR A 1
C25 C 1.0709(10) 0.8457(3) 0.8329(2) 0.0350(12) Uani 0.559(3) 1 d PGU A 1
C26 C 1.0298(10) 0.7354(4) 0.7866(2) 0.0277(10) Uani 0.559(3) 1 d PGU A 1
C27 C 1.3414(12) 0.7433(8) 0.9609(2) 0.061(2) Uani 0.559(3) 1 d PU A 1
C28 C 1.3640(12) 0.6099(8) 0.9684(2) 0.0654(19) Uani 0.559(3) 1 d PU A 1
H28A H 1.4111 0.6148 1.0108 0.098 Uiso 0.559(3) 1 calc PR A 1
H28B H 1.4550 0.5850 0.9433 0.098 Uiso 0.559(3) 1 calc PR A 1
H28C H 1.2405 0.5448 0.9561 0.098 Uiso 0.559(3) 1 calc PR A 1
C29 C 1.5413(13) 0.8347(9) 0.9670(4) 0.077(3) Uani 0.559(3) 1 d PU A 1
H29A H 1.6175 0.8340 1.0047 0.116 Uiso 0.559(3) 1 calc PR A 1
H29B H 1.5319 0.9234 0.9672 0.116 Uiso 0.559(3) 1 calc PR A 1
H29C H 1.6023 0.8051 0.9330 0.116 Uiso 0.559(3) 1 calc PR A 1
C30 C 1.2342(13) 0.7898(9) 1.0105(2) 0.074(2) Uani 0.559(3) 1 d PU A 1
H30A H 1.2952 0.7819 1.0493 0.110 Uiso 0.559(3) 1 calc PR A 1
H30B H 1.1020 0.7363 1.0020 0.110 Uiso 0.559(3) 1 calc PR A 1
H30C H 1.2368 0.8811 1.0119 0.110 Uiso 0.559(3) 1 calc PR A 1
C31 C 1.0080(18) 0.9680(8) 0.8264(6) 0.049(2) Uani 0.559(3) 1 d PU A 1
C32 C 1.1125(16) 1.0851(12) 0.8791(6) 0.073(3) Uani 0.559(3) 1 d PU A 1
H32A H 1.0866 1.0625 0.9175 0.110 Uiso 0.559(3) 1 calc PR A 1
H32B H 1.0669 1.1612 0.8746 0.110 Uiso 0.559(3) 1 calc PR A 1
H32C H 1.2499 1.1055 0.8784 0.110 Uiso 0.559(3) 1 calc PR A 1
C33 C 0.7940(19) 0.9385(9) 0.8285(7) 0.058(3) Uani 0.559(3) 1 d PU A 1
H33A H 0.7264 0.8627 0.7965 0.087 Uiso 0.559(3) 1 calc PR A 1
H33B H 0.7490 1.0140 0.8226 0.087 Uiso 0.559(3) 1 calc PR A 1
H33C H 0.7697 0.9199 0.8677 0.087 Uiso 0.559(3) 1 calc PR A 1
C34 C 1.0563(16) 1.0098(15) 0.7687(6) 0.0507(19) Uani 0.559(3) 1 d PU A 1
H34A H 0.9818 0.9431 0.7339 0.076 Uiso 0.559(3) 1 calc PR A 1
H34B H 1.1923 1.0208 0.7675 0.076 Uiso 0.559(3) 1 calc PR A 1
H34C H 1.0258 1.0926 0.7677 0.076 Uiso 0.559(3) 1 calc PR A 1
N1' N 0.8419(19) 0.4715(12) 0.5676(5) 0.0236(15) Uani 0.441(3) 1 d P A 2
C7' C 0.7764(11) 0.4821(7) 0.5149(4) 0.0195(10) Uani 0.441(3) 1 d P A 2
H7'A H 0.7644 0.4112 0.4821 0.023 Uiso 0.441(3) 1 calc PR A 2
N2' N 0.959(2) 0.4704(15) 0.6827(6) 0.0243(18) Uani 0.441(3) 1 d P A 2
C20' C 1.026(2) 0.4842(12) 0.7376(5) 0.0284(19) Uani 0.441(3) 1 d P A 2
H20B H 1.0635 0.4129 0.7489 0.034 Uiso 0.441(3) 1 calc PR A 2
C1' C 0.7092(9) 0.7023(4) 0.54420(9) 0.0235(10) Uani 0.441(3) 1 d PG A 2
C2' C 0.6442(8) 0.8012(4) 0.52561(10) 0.0228(8) Uani 0.441(3) 1 d PG A 2
H2'A H 0.6375 0.8744 0.5546 0.027 Uiso 0.441(3) 1 calc PR A 2
C3' C 0.5893(5) 0.7930(3) 0.46467(12) 0.0213(7) Uani 0.441(3) 1 d PG A 2
H3'A H 0.5449 0.8606 0.4520 0.026 Uiso 0.441(3) 1 calc PR A 2
C4' C 0.5992(4) 0.6859(3) 0.42232(8) 0.0188(6) Uani 0.441(3) 1 d PG A 2
C5' C 0.6641(4) 0.5870(2) 0.44091(11) 0.0174(6) Uani 0.441(3) 1 d PG A 2
H5'A H 0.6709 0.5138 0.4120 0.021 Uiso 0.441(3) 1 calc PR A 2
C6' C 0.7191(7) 0.5952(4) 0.50185(12) 0.0268(9) Uani 0.441(3) 1 d PG A 2
C8' C 0.4675(5) 0.5898(3) 0.26200(9) 0.0241(7) Uani 0.441(3) 1 d PG A 2
C9' C 0.4185(6) 0.4727(3) 0.21958(13) 0.0313(9) Uani 0.441(3) 1 d PG A 2
H9'A H 0.4298 0.3950 0.2314 0.038 Uiso 0.441(3) 1 calc PR A 2
C10' C 0.3530(9) 0.4692(4) 0.15986(13) 0.0440(15) Uani 0.441(3) 1 d PG A 2
H10B H 0.3195 0.3891 0.1309 0.053 Uiso 0.441(3) 1 calc PR A 2
C11' C 0.3365(12) 0.5828(5) 0.14257(11) 0.043(3) Uani 0.441(3) 1 d PG A 2
H11B H 0.2917 0.5804 0.1018 0.051 Uiso 0.441(3) 1 calc PR A 2
C12' C 0.3855(12) 0.7000(4) 0.18499(15) 0.069(3) Uani 0.441(3) 1 d PG A 2
H12B H 0.3742 0.7776 0.1732 0.083 Uiso 0.441(3) 1 calc PR A 2
C13' C 0.4510(8) 0.7034(3) 0.24470(14) 0.0501(17) Uani 0.441(3) 1 d PG A 2
H13B H 0.4845 0.7835 0.2737 0.060 Uiso 0.441(3) 1 calc PR A 2
N3' N 0.5378(5) 0.6861(3) 0.36161(16) 0.0206(6) Uani 0.441(3) 1 d P A 2
N4' N 0.5292(5) 0.5847(3) 0.32265(14) 0.0228(6) Uani 0.441(3) 1 d P A 2
C14' C 0.8762(7) 0.3536(2) 0.57919(14) 0.0182(7) Uani 0.441(3) 1 d PG A 2
C15' C 0.8520(5) 0.2426(3) 0.53433(13) 0.0246(8) Uani 0.441(3) 1 d PG A 2
H15B H 0.8125 0.2434 0.4935 0.030 Uiso 0.441(3) 1 calc PR A 2
C16' C 0.8855(5) 0.1306(2) 0.54917(15) 0.0297(9) Uani 0.441(3) 1 d PG A 2
H16B H 0.8690 0.0548 0.5185 0.036 Uiso 0.441(3) 1 calc PR A 2
C17' C 0.9433(5) 0.1295(2) 0.60888(16) 0.0297(9) Uani 0.441(3) 1 d PG A 2
H17B H 0.9662 0.0529 0.6190 0.036 Uiso 0.441(3) 1 calc PR A 2
C18' C 0.9675(7) 0.2404(3) 0.65375(14) 0.0283(9) Uani 0.441(3) 1 d PG A 2
H18B H 1.0070 0.2396 0.6946 0.034 Uiso 0.441(3) 1 calc PR A 2
C19' C 0.9340(7) 0.3524(3) 0.63890(13) 0.0238(10) Uani 0.441(3) 1 d PG A 2
C21' C 1.0501(13) 0.5989(6) 0.7849(2) 0.0281(9) Uani 0.441(3) 1 d PG A 2
C22' C 1.1454(12) 0.5903(5) 0.8392(2) 0.0386(11) Uani 0.441(3) 1 d PG A 2
H22B H 1.1847 0.5142 0.8423 0.046 Uiso 0.441(3) 1 calc PR A 2
C23' C 1.1832(13) 0.6932(5) 0.8890(2) 0.0471(14) Uani 0.441(3) 1 d PG A 2
C24' C 1.1256(13) 0.8046(5) 0.8845(3) 0.0445(13) Uani 0.441(3) 1 d PG A 2
H24B H 1.1515 0.8749 0.9185 0.053 Uiso 0.441(3) 1 calc PR A 2
C25' C 1.0303(14) 0.8131(5) 0.8302(3) 0.0350(12) Uani 0.441(3) 1 d PG A 2
C26' C 0.9926(14) 0.7103(6) 0.7803(3) 0.0277(10) Uani 0.441(3) 1 d PG A 2
C27' C 1.2686(16) 0.6791(10) 0.9535(3) 0.061(2) Uani 0.441(3) 1 d P A 2
C28' C 1.2852(17) 0.5439(10) 0.9555(3) 0.0654(19) Uani 0.441(3) 1 d P A 2
H28D H 1.3502 0.5135 0.9226 0.098 Uiso 0.441(3) 1 calc PR A 2
H28E H 1.1577 0.4846 0.9509 0.098 Uiso 0.441(3) 1 calc PR A 2
H28F H 1.3585 0.5458 0.9942 0.098 Uiso 0.441(3) 1 calc PR A 2
C29' C 1.4708(19) 0.7722(12) 0.9698(5) 0.077(3) Uani 0.441(3) 1 d P A 2
H29D H 1.5498 0.7449 0.9407 0.116 Uiso 0.441(3) 1 calc PR A 2
H29E H 1.5265 0.7698 1.0103 0.116 Uiso 0.441(3) 1 calc PR A 2
H29F H 1.4645 0.8611 0.9689 0.116 Uiso 0.441(3) 1 calc PR A 2
C30' C 1.1368(17) 0.7154(12) 1.0001(3) 0.074(2) Uani 0.441(3) 1 d P A 2
H30D H 1.1965 0.7174 1.0407 0.110 Uiso 0.441(3) 1 calc PR A 2
H30E H 1.0131 0.6502 0.9902 0.110 Uiso 0.441(3) 1 calc PR A 2
H30F H 1.1187 0.8014 0.9983 0.110 Uiso 0.441(3) 1 calc PR A 2
C31' C 0.952(2) 0.9389(12) 0.8279(8) 0.049(2) Uani 0.441(3) 1 d P A 2
C32' C 1.036(2) 1.0560(16) 0.8821(8) 0.073(3) Uani 0.441(3) 1 d P A 2
H32D H 0.9866 1.0349 0.9182 0.110 Uiso 0.441(3) 1 calc PR A 2
H32E H 1.0005 1.1329 0.8734 0.110 Uiso 0.441(3) 1 calc PR A 2
H32F H 1.1755 1.0743 0.8890 0.110 Uiso 0.441(3) 1 calc PR A 2
C33' C 0.740(3) 0.9025(13) 0.8242(10) 0.058(3) Uani 0.441(3) 1 d P A 2
H33D H 0.7057 0.8659 0.8589 0.087 Uiso 0.441(3) 1 calc PR A 2
H33E H 0.6819 0.8376 0.7869 0.087 Uiso 0.441(3) 1 calc PR A 2
H33F H 0.6941 0.9802 0.8245 0.087 Uiso 0.441(3) 1 calc PR A 2
C34' C 1.007(2) 0.9967(19) 0.7732(8) 0.0507(19) Uani 0.441(3) 1 d P A 2
H34D H 0.9575 1.0730 0.7729 0.076 Uiso 0.441(3) 1 calc PR A 2
H34E H 0.9511 0.9310 0.7360 0.076 Uiso 0.441(3) 1 calc PR A 2
H34F H 1.1454 1.0227 0.7761 0.076 Uiso 0.441(3) 1 calc PR A 2
C35 C 1.3460(3) 0.72829(18) 0.67133(8) 0.0308(4) Uani 1 1 d . . .
H35 H 1.3430 0.6487 0.6835 0.037 Uiso 1 1 calc R A .
C36 C 1.5169(3) 0.8204(3) 0.68026(10) 0.0431(5) Uani 1 1 d . A .
H36 H 1.6303 0.8044 0.6975 0.052 Uiso 1 1 calc R . .
C37 C 1.5208(4) 0.9379(3) 0.66355(13) 0.0502(6) Uani 1 1 d . . .
H37 H 1.6370 1.0041 0.6692 0.060 Uiso 1 1 calc R A .
C38 C 1.3521(4) 0.9567(2) 0.63845(12) 0.0434(5) Uani 1 1 d . A .
H38 H 1.3507 1.0368 0.6275 0.052 Uiso 1 1 calc R . .
C39 C 1.1871(3) 0.85845(16) 0.62961(9) 0.0315(3) Uani 1 1 d . . .
H39 H 1.0727 0.8710 0.6112 0.038 Uiso 1 1 calc R A .

loop_
_atom_site_aniso_label
_atom_site_aniso_U_11
_atom_site_aniso_U_22
_atom_site_aniso_U_33
_atom_site_aniso_U_23
_atom_site_aniso_U_13
_atom_site_aniso_U_12
Zn1 0.02851(11) 0.01776(8) 0.02793(9) 0.00659(6) 0.00500(7) 0.00883(7)
O1 0.0313(6) 0.0267(5) 0.0226(4) 0.0020(4) -0.0019(4) 0.0117(5)
O2 0.0451(8) 0.0351(6) 0.0241(5) 0.0090(4) 0.0033(5) 0.0238(6)
N5 0.0272(7) 0.0188(5) 0.0278(5) 0.0028(4) 0.0011(5) 0.0067(5)
N1 0.0190(18) 0.0155(16) 0.028(3) 0.0062(15) 0.007(2) 0.0019(12)
C7 0.0196(18) 0.0169(17) 0.024(3) 0.0024(13) 0.0061(17) 0.0003(12)
N2 0.029(3) 0.019(2) 0.037(5) 0.011(2) 0.009(3) 0.011(2)
C20 0.027(3) 0.028(3) 0.035(4) 0.018(2) 0.007(2) 0.013(3)
N3 0.0252(13) 0.0239(10) 0.0258(13) 0.0064(8) 0.0055(9) 0.0039(10)
N4 0.0253(13) 0.0238(10) 0.0293(14) 0.0041(9) 0.0046(10) 0.0028(10)
C1 0.0146(14) 0.0228(15) 0.0295(16) 0.0126(11) -0.0009(13) 0.0034(14)
C2 0.0229(15) 0.0200(16) 0.0289(12) 0.0002(10) 0.0016(11) 0.0040(13)
C3 0.0210(13) 0.0225(15) 0.0246(11) 0.0075(11) 0.0009(9) 0.0059(13)
C4 0.0192(12) 0.0187(11) 0.0216(9) 0.0056(9) 0.0042(8) 0.0019(11)
C5 0.0252(14) 0.0186(13) 0.0274(12) 0.0032(10) 0.0068(10) 0.0055(12)
C6 0.0129(12) 0.0188(12) 0.0146(9) -0.0028(8) 0.0022(9) -0.0031(11)
C8 0.0274(15) 0.0319(15) 0.0216(10) 0.0069(11) 0.0027(9) 0.0076(13)
C9 0.042(2) 0.0331(18) 0.0249(14) 0.0092(13) 0.0045(13) 0.0133(17)
C10 0.060(3) 0.0408(18) 0.0219(18) 0.0045(14) 0.0112(17) 0.022(2)
C11 0.068(8) 0.067(6) 0.023(3) 0.014(4) 0.005(4) 0.010(5)
C12 0.105(5) 0.061(3) 0.0250(16) 0.0102(18) 0.000(2) 0.046(4)
C13 0.084(4) 0.036(2) 0.0303(16) 0.0063(14) 0.0018(18) 0.026(2)
C14 0.0199(17) 0.0173(10) 0.0318(18) 0.0081(10) 0.0063(14) 0.0041(11)
C15 0.0216(16) 0.0168(10) 0.0410(18) 0.0029(12) 0.0077(14) 0.0012(11)
C16 0.0267(18) 0.0161(10) 0.052(2) 0.0066(15) 0.0089(18) 0.0055(12)
C17 0.0295(19) 0.0224(12) 0.055(2) 0.0185(15) 0.0128(18) 0.0098(14)
C18 0.031(2) 0.0204(12) 0.048(2) 0.0161(14) 0.0081(18) 0.0094(14)
C19 0.0187(16) 0.0182(11) 0.0378(19) 0.0103(11) 0.0098(16) 0.0047(11)
C21 0.033(3) 0.038(2) 0.0198(15) 0.0139(11) 0.0018(13) 0.017(2)
C22 0.051(3) 0.057(3) 0.0203(17) 0.0146(15) 0.0051(15) 0.034(3)
C23 0.062(3) 0.070(3) 0.0192(12) 0.0095(16) 0.0015(14) 0.038(3)
C24 0.063(3) 0.050(3) 0.0212(9) 0.0064(16) -0.0016(14) 0.022(3)
C25 0.048(3) 0.034(2) 0.0222(8) 0.0058(15) 0.0000(13) 0.013(3)
C26 0.034(3) 0.0312(19) 0.0215(11) 0.0095(11) 0.0027(10) 0.012(2)
C27 0.081(5) 0.095(4) 0.0198(14) 0.012(3) -0.003(2) 0.053(4)
C28 0.095(5) 0.093(4) 0.030(2) 0.025(2) 0.005(2) 0.059(4)
C29 0.077(6) 0.098(6) 0.0465(18) -0.004(4) -0.024(3) 0.033(5)
C30 0.113(6) 0.111(5) 0.0226(16) 0.022(2) 0.015(2) 0.071(5)
C31 0.081(7) 0.038(4) 0.0245(10) 0.002(3) -0.006(4) 0.021(4)
C32 0.111(8) 0.060(5) 0.0317(17) -0.010(3) -0.015(5) 0.020(5)
C33 0.080(7) 0.061(5) 0.048(2) 0.009(4) 0.010(4) 0.047(5)
C34 0.075(5) 0.036(3) 0.033(2) 0.0048(17) -0.003(3) 0.007(4)
N1' 0.027(3) 0.017(2) 0.028(5) 0.006(2) 0.008(3) 0.0057(16)
C7' 0.019(2) 0.019(2) 0.019(2) 0.0061(14) 0.0064(17) 0.0001(16)
N2' 0.024(4) 0.024(3) 0.028(4) 0.012(3) 0.007(3) 0.006(3)
C20' 0.033(6) 0.032(4) 0.030(5) 0.017(3) 0.010(3) 0.018(4)
C1' 0.020(2) 0.0196(16) 0.0210(17) -0.0110(12) 0.0044(15) -0.0017(15)
C2' 0.0235(18) 0.0196(18) 0.0253(15) 0.0048(12) -0.0034(14) 0.0086(16)
C3' 0.0199(16) 0.0167(16) 0.0263(14) 0.0058(12) -0.0010(12) 0.0044(15)
C4' 0.0167(14) 0.0127(12) 0.0256(13) 0.0060(11) 0.0003(10) 0.0014(12)
C5' 0.0140(14) 0.0146(14) 0.0193(11) 0.0014(10) 0.0024(10) -0.0023(13)
C6' 0.022(2) 0.026(2) 0.0357(19) 0.0180(15) 0.0047(15) 0.0052(17)
C8' 0.036(2) 0.0188(14) 0.0201(13) 0.0055(12) 0.0071(12) 0.0101(15)
C9' 0.042(3) 0.0264(18) 0.0226(16) 0.0016(13) 0.0027(15) 0.0078(19)
C10' 0.067(4) 0.055(3) 0.0128(19) 0.0070(17) 0.007(2) 0.021(3)
C11' 0.077(9) 0.043(5) 0.020(3) 0.009(3) 0.006(4) 0.039(6)
C12' 0.134(9) 0.044(3) 0.036(3) 0.013(2) -0.010(4) 0.042(5)
C13' 0.100(5) 0.026(2) 0.0264(17) 0.0086(15) 0.001(2) 0.024(3)
N3' 0.0217(15) 0.0219(12) 0.0180(13) 0.0068(9) 0.0033(10) 0.0034(12)
N4' 0.0271(16) 0.0218(11) 0.0167(13) 0.0031(9) 0.0003(10) 0.0036(12)
C14' 0.0131(17) 0.0139(12) 0.0280(19) 0.0071(11) 0.0039(15) 0.0023(12)
C15' 0.024(2) 0.0182(13) 0.0312(19) 0.0040(13) 0.0059(16) 0.0046(14)
C16' 0.028(2) 0.0226(15) 0.042(2) 0.0085(16) 0.0103(19) 0.0095(16)
C17' 0.026(2) 0.0163(13) 0.050(3) 0.0131(18) 0.006(2) 0.0080(15)
C18' 0.024(2) 0.0217(15) 0.040(2) 0.0125(16) 0.005(2) 0.0044(16)
C19' 0.026(2) 0.0178(14) 0.033(2) 0.0133(13) 0.011(2) 0.0087(16)
C21' 0.033(3) 0.038(2) 0.0198(15) 0.0139(11) 0.0018(13) 0.017(2)
C22' 0.051(3) 0.057(3) 0.0203(17) 0.0146(15) 0.0051(15) 0.034(3)
C23' 0.062(3) 0.070(3) 0.0192(12) 0.0095(16) 0.0015(14) 0.038(3)
C24' 0.063(3) 0.050(3) 0.0212(9) 0.0064(16) -0.0016(14) 0.022(3)
C25' 0.048(3) 0.034(2) 0.0222(8) 0.0058(15) 0.0000(13) 0.013(3)
C26' 0.034(3) 0.0312(19) 0.0215(11) 0.0095(11) 0.0027(10) 0.012(2)
C27' 0.081(5) 0.095(4) 0.0198(14) 0.012(3) -0.003(2) 0.053(4)
C28' 0.095(5) 0.093(4) 0.030(2) 0.025(2) 0.005(2) 0.059(4)
C29' 0.077(6) 0.098(6) 0.0465(18) -0.004(4) -0.024(3) 0.033(5)
C30' 0.113(6) 0.111(5) 0.0226(16) 0.022(2) 0.015(2) 0.071(5)
C31' 0.081(7) 0.038(4) 0.0245(10) 0.002(3) -0.006(4) 0.021(4)
C32' 0.111(8) 0.060(5) 0.0317(17) -0.010(3) -0.015(5) 0.020(5)
C33' 0.080(7) 0.061(5) 0.048(2) 0.009(4) 0.010(4) 0.047(5)
C34' 0.075(5) 0.036(3) 0.033(2) 0.0048(17) -0.003(3) 0.007(4)
C35 0.0298(9) 0.0336(7) 0.0282(6) -0.0003(6) 0.0017(6) 0.0135(7)
C36 0.0276(10) 0.0513(12) 0.0434(10) -0.0050(9) 0.0027(8) 0.0103(10)
C37 0.0344(12) 0.0414(11) 0.0616(15) -0.0022(10) 0.0160(10) -0.0076(10)
C38 0.0477(13) 0.0253(7) 0.0548(12) 0.0070(7) 0.0211(10) 0.0010(9)
C39 0.0352(9) 0.0204(6) 0.0395(8) 0.0082(5) 0.0074(7) 0.0066(7)

loop_
_atom_type_symbol
_atom_type_description
_atom_type_scat_dispersion_real
_atom_type_scat_dispersion_imag
_atom_type_scat_source
C C 0.0033 0.0016 'International Tables Vol C Tables 4.2.6.8 and 6.1.1.4'
H H 0.0000 0.0000 'International Tables Vol C Tables 4.2.6.8 and 6.1.1.4'
N N 0.0061 0.0033 'International Tables Vol C Tables 4.2.6.8 and 6.1.1.4'
O O 0.0106 0.0060 'International Tables Vol C Tables 4.2.6.8 and 6.1.1.4'
Zn Zn 0.2839 1.4301 'International Tables Vol C Tables 4.2.6.8 and 6.1.1.4'

loop_
_geom_angle_atom_site_label_1
_geom_angle_atom_site_label_2
_geom_angle_atom_site_label_3
_geom_angle
O1 Zn1 O2 96.96(4)
O1 Zn1 N2' 153.8(5)
O2 Zn1 N2' 92.9(4)
O1 Zn1 N1 91.94(17)
O2 Zn1 N1 156.3(2)
N2' Zn1 N1 70.6(4)
O1 Zn1 N5 95.62(6)
O2 Zn1 N5 93.80(6)
N2' Zn1 N5 107.9(5)
N1 Zn1 N5 107.2(3)
O1 Zn1 N2 160.3(4)
O2 Zn1 N2 86.2(3)
N2' Zn1 N2 8.2(6)
N1 Zn1 N2 78.4(3)
N5 Zn1 N2 103.5(4)
O1 Zn1 N1' 83.8(2)
O2 Zn1 N1' 160.4(4)
N2' Zn1 N1' 79.1(4)
N1 Zn1 N1' 8.5(3)
N5 Zn1 N1' 105.6(4)
N2 Zn1 N1' 86.9(3)
C1 O1 C1' 10.9(2)
C1 O1 Zn1 124.47(13)
C1' O1 Zn1 135.12(17)
C26' O2 C26 12.1(6)
C26' O2 Zn1 122.7(4)
C26 O2 Zn1 125.3(3)
C39 N5 C35 118.07(17)
C39 N5 Zn1 118.12(12)
C35 N5 Zn1 122.12(13)
C7 N1 C14 121.5(9)
C7 N1 Zn1 123.4(6)
C14 N1 Zn1 115.1(5)
N1 C7 C6 125.5(7)
C20 N2 C19 121.0(9)
C20 N2 Zn1 124.2(8)
C19 N2 Zn1 114.3(6)
N2 C20 C21 127.2(9)
N4 N3 C4 114.6(3)
N3 N4 C8 111.7(2)
O1 C1 C2 114.71(16)
O1 C1 C6 125.28(17)
C2 C1 C6 120.0
C3 C2 C1 120.0
C2 C3 C4 120.0
C3 C4 C5 120.0
C3 C4 N3 125.94(17)
C5 C4 N3 114.04(17)
C6 C5 C4 120.0
C5 C6 C1 120.0
C5 C6 C7 114.3(3)
C1 C6 C7 125.6(3)
C9 C8 C13 120.0
C9 C8 N4 124.5(2)
C13 C8 N4 115.4(2)
C8 C9 C10 120.0
C11 C10 C9 120.0
C12 C11 C10 120.0
C11 C12 C13 120.0
C12 C13 C8 120.0
C15 C14 C19 120.0
C15 C14 N1 124.1(4)
C19 C14 N1 115.8(4)
C16 C15 C14 120.0
C17 C16 C15 120.0
C16 C17 C18 120.0
C19 C18 C17 120.0
C18 C19 C14 120.0
C18 C19 N2 123.8(4)
C14 C19 N2 116.2(5)
C22 C21 C26 120.0
C22 C21 C20 114.2(5)
C26 C21 C20 125.8(5)
C21 C22 C23 120.0
C22 C23 C24 120.0
C22 C23 C27 121.1(3)
C24 C23 C27 118.9(3)
C25 C24 C23 120.0
C24 C25 C26 120.0
C24 C25 C31 117.1(6)
C26 C25 C31 122.9(6)
C25 C26 C21 120.0
C25 C26 O2 121.1(3)
C21 C26 O2 118.1(3)
C30 C27 C29 111.8(6)
C30 C27 C28 106.9(6)
C29 C27 C28 107.7(6)
C30 C27 C23 109.6(5)
C29 C27 C23 107.8(6)
C28 C27 C23 113.2(5)
C34 C31 C33 111.8(12)
C34 C31 C25 111.4(10)
C33 C31 C25 107.8(7)
C34 C31 C32 106.4(9)
C33 C31 C32 108.4(10)
C25 C31 C32 111.0(10)
C7' N1' C14' 122.6(11)
C7' N1' Zn1 126.8(8)
C14' N1' Zn1 110.7(5)
N1' C7' C6' 124.8(10)
C20' N2' C19' 122.7(14)
C20' N2' Zn1 120.6(10)
C19' N2' Zn1 116.3(8)
N2' C20' C21' 125.9(12)
O1 C1' C2' 119.8(2)
O1 C1' C6' 120.1(2)
C2' C1' C6' 120.0
C3' C2' C1' 120.0
C2' C3' C4' 120.0
C3' C4' C5' 120.0
C3' C4' N3' 115.6(2)
C5' C4' N3' 124.4(2)
C6' C5' C4' 120.0
C5' C6' C1' 120.0
C5' C6' C7' 114.1(4)
C1' C6' C7' 125.9(4)
C9' C8' C13' 120.0
C9' C8' N4' 116.6(2)
C13' C8' N4' 123.4(2)
C10' C9' C8' 120.0
C9' C10' C11' 120.0
C12' C11' C10' 120.0
C11' C12' C13' 120.0
C12' C13' C8' 120.0
N4' N3' C4' 116.9(3)
N3' N4' C8' 114.9(3)
C15' C14' C19' 120.0
C15' C14' N1' 123.3(5)
C19' C14' N1' 116.7(5)
C16' C15' C14' 120.0
C15' C16' C17' 120.0
C16' C17' C18' 120.0
C17' C18' C19' 120.0
C18' C19' C14' 120.0
C18' C19' N2' 122.9(7)
C14' C19' N2' 117.1(7)
C22' C21' C26' 120.0
C22' C21' C20' 112.6(6)
C26' C21' C20' 127.4(6)
C23' C22' C21' 120.0
C22' C23' C24' 120.0
C22' C23' C27' 120.9(4)
C24' C23' C27' 118.7(4)
C25' C24' C23' 120.0
C24' C25' C26' 120.0
C24' C25' C31' 118.6(7)
C26' C25' C31' 121.2(7)
O2 C26' C25' 117.1(4)
O2 C26' C21' 122.9(4)
C25' C26' C21' 120.0
C28' C27' C29' 107.6(8)
C28' C27' C30' 107.8(9)
C29' C27' C30' 111.7(8)
C28' C27' C23' 114.0(6)
C29' C27' C23' 106.8(9)
C30' C27' C23' 109.0(7)
C33' C31' C34' 109.4(15)
C33' C31' C32' 107.7(13)
C34' C31' C32' 103.2(12)
C33' C31' C25' 109.9(10)
C34' C31' C25' 111.1(13)
C32' C31' C25' 115.2(14)
N5 C35 C36 123.05(19)
C35 C36 C37 118.5(2)
C38 C37 C36 118.7(2)
C39 C38 C37 119.4(2)
N5 C39 C38 122.27(19)

loop_
_geom_bond_atom_site_label_1
_geom_bond_atom_site_label_2
_geom_bond_distance
Zn1 O1 1.9760(11)
Zn1 O2 1.9972(11)
Zn1 N2' 2.016(16)
Zn1 N1 2.073(11)
Zn1 N5 2.1038(17)
Zn1 N2 2.109(11)
Zn1 N1' 2.194(13)
O1 C1 1.3379(18)
O1 C1' 1.358(2)
O2 C26' 1.272(5)
O2 C26 1.442(4)
N5 C39 1.342(2)
N5 C35 1.349(2)
N1 C7 1.276(9)
N1 C14 1.434(7)
C7 C6 1.461(5)
N2 C20 1.300(13)
N2 C19 1.419(9)
C20 C21 1.442(8)
N3 N4 1.246(4)
N3 C4 1.434(3)
N4 C8 1.448(4)
C1 C2 1.3900
C1 C6 1.3900
C2 C3 1.3900
C3 C4 1.3900
C4 C5 1.3900
C5 C6 1.3900
C8 C9 1.3900
C8 C13 1.3900
C9 C10 1.3900
C10 C11 1.3900
C11 C12 1.3900
C12 C13 1.3900
C14 C15 1.3900
C14 C19 1.3900
C15 C16 1.3900
C16 C17 1.3900
C17 C18 1.3900
C18 C19 1.3900
C21 C22 1.3900
C21 C26 1.3900
C22 C23 1.3900
C23 C24 1.3900
C23 C27 1.576(6)
C24 C25 1.3900
C25 C26 1.3900
C25 C31 1.533(12)
C27 C30 1.526(9)
C27 C29 1.533(14)
C27 C28 1.534(10)
C31 C34 1.520(19)
C31 C33 1.531(19)
C31 C32 1.555(15)
N1' C7' 1.285(11)
N1' C14' 1.427(10)
C7' C6' 1.459(6)
N2' C20' 1.269(16)
N2' C19' 1.430(13)
C20' C21' 1.449(11)
C1' C2' 1.3900
C1' C6' 1.3900
C2' C3' 1.3900
C3' C4' 1.3900
C4' C5' 1.3900
C4' N3' 1.415(4)
C5' C6' 1.3900
C8' C9' 1.3900
C8' C13' 1.3900
C8' N4' 1.429(4)
C9' C10' 1.3900
C10' C11' 1.3900
C11' C12' 1.3900
C12' C13' 1.3900
N3' N4' 1.264(4)
C14' C15' 1.3900
C14' C19' 1.3900
C15' C16' 1.3900
C16' C17' 1.3900
C17' C18' 1.3900
C18' C19' 1.3900
C21' C22' 1.3900
C21' C26' 1.3900
C22' C23' 1.3900
C23' C24' 1.3900
C23' C27' 1.590(9)
C24' C25' 1.3900
C25' C26' 1.3900
C25' C31' 1.610(17)
C27' C28' 1.509(13)
C27' C29' 1.540(17)
C27' C30' 1.571(12)
C31' C33' 1.50(3)
C31' C34' 1.55(3)
C31' C32' 1.55(2)
C35 C36 1.368(4)
C36 C37 1.391(4)
C37 C38 1.385(4)
C38 C39 1.372(3)

loop_
_geom_torsion_atom_site_label_1
_geom_torsion_atom_site_label_2
_geom_torsion_atom_site_label_3
_geom_torsion_atom_site_label_4
_geom_torsion
O2 Zn1 O1 C1 -178.5(3)
N2' Zn1 O1 C1 -67.2(10)
N1 Zn1 O1 C1 -20.5(4)
N5 Zn1 O1 C1 87.0(3)
N2 Zn1 O1 C1 -80.2(9)
N1' Zn1 O1 C1 -18.1(5)
O2 Zn1 O1 C1' 178.5(4)
N2' Zn1 O1 C1' -70.2(11)
N1 Zn1 O1 C1' -23.5(5)
N5 Zn1 O1 C1' 84.0(4)
N2 Zn1 O1 C1' -83.2(9)
N1' Zn1 O1 C1' -21.1(6)
O1 Zn1 O2 C26' -174.0(6)
N2' Zn1 O2 C26' 30.3(7)
N1 Zn1 O2 C26' 74.8(8)
N5 Zn1 O2 C26' -77.8(6)
N2 Zn1 O2 C26' 25.5(7)
N1' Zn1 O2 C26' 95.1(8)
O1 Zn1 O2 C26 -159.7(3)
N2' Zn1 O2 C26 44.6(6)
N1 Zn1 O2 C26 89.0(6)
N5 Zn1 O2 C26 -63.6(3)
N2 Zn1 O2 C26 39.8(5)
N1' Zn1 O2 C26 109.4(7)
O1 Zn1 N5 C39 16.00(12)
O2 Zn1 N5 C39 -81.39(12)
N2' Zn1 N5 C39 -175.7(4)
N1 Zn1 N5 C39 109.8(2)
N2 Zn1 N5 C39 -168.4(3)
N1' Zn1 N5 C39 101.1(2)
O1 Zn1 N5 C35 -179.13(11)
O2 Zn1 N5 C35 83.49(11)
N2' Zn1 N5 C35 -10.8(4)
N1 Zn1 N5 C35 -85.3(2)
N2 Zn1 N5 C35 -3.5(3)
N1' Zn1 N5 C35 -94.1(2)
O1 Zn1 N1 C7 17.3(8)
O2 Zn1 N1 C7 129.6(5)
N2' Zn1 N1 C7 177.4(10)
N5 Zn1 N1 C7 -79.2(8)
N2 Zn1 N1 C7 -179.9(9)
N1' Zn1 N1 C7 1(4)
O1 Zn1 N1 C14 -166.3(6)
O2 Zn1 N1 C14 -54.1(10)
N2' Zn1 N1 C14 -6.2(7)
N5 Zn1 N1 C14 97.2(6)
N2 Zn1 N1 C14 -3.6(6)
N1' Zn1 N1 C14 178(5)
C14 N1 C7 C6 175.9(6)
Zn1 N1 C7 C6 -7.9(11)
O1 Zn1 N2 C20 -125.0(10)
O2 Zn1 N2 C20 -24.9(12)
N2' Zn1 N2 C20 -169(7)
N1 Zn1 N2 C20 173.2(13)
N5 Zn1 N2 C20 68.1(12)
N1' Zn1 N2 C20 173.4(13)
O1 Zn1 N2 C19 62.8(14)
O2 Zn1 N2 C19 162.9(9)
N2' Zn1 N2 C19 19(5)
N1 Zn1 N2 C19 1.0(8)
N5 Zn1 N2 C19 -104.1(8)
N1' Zn1 N2 C19 1.2(9)
C19 N2 C20 C21 -177.9(10)
Zn1 N2 C20 C21 10(2)
C4 N3 N4 C8 -178.7(2)
C1' O1 C1 C2 3(2)
Zn1 O1 C1 C2 -166.25(12)
C1' O1 C1 C6 -176(3)
Zn1 O1 C1 C6 14.7(4)
O1 C1 C2 C3 -179.1(4)
C6 C1 C2 C3 0.0
C1 C2 C3 C4 0.0
C2 C3 C4 C5 0.0
C2 C3 C4 N3 178.3(3)
N4 N3 C4 C3 7.2(4)
N4 N3 C4 C5 -174.4(2)
C3 C4 C5 C6 0.0
N3 C4 C5 C6 -178.5(3)
C4 C5 C6 C1 0.0
C4 C5 C6 C7 177.0(4)
O1 C1 C6 C5 179.0(4)
C2 C1 C6 C5 0.0
O1 C1 C6 C7 2.3(5)
C2 C1 C6 C7 -176.7(4)
N1 C7 C6 C5 177.5(7)
N1 C7 C6 C1 -5.7(9)
N3 N4 C8 C9 8.2(4)
N3 N4 C8 C13 -175.2(3)
C13 C8 C9 C10 0.0
N4 C8 C9 C10 176.4(3)
C8 C9 C10 C11 0.0
C9 C10 C11 C12 0.0
C10 C11 C12 C13 0.0
C11 C12 C13 C8 0.0
C9 C8 C13 C12 0.0
N4 C8 C13 C12 -176.7(3)
C7 N1 C14 C15 -1.2(11)
Zn1 N1 C14 C15 -177.7(3)
C7 N1 C14 C19 -177.8(7)
Zn1 N1 C14 C19 5.7(7)
C19 C14 C15 C16 0.0
N1 C14 C15 C16 -176.5(6)
C14 C15 C16 C17 0.0
C15 C16 C17 C18 0.0
C16 C17 C18 C19 0.0
C17 C18 C19 C14 0.0
C17 C18 C19 N2 -178.2(8)
C15 C14 C19 C18 0.0
N1 C14 C19 C18 176.8(5)
C15 C14 C19 N2 178.4(7)
N1 C14 C19 N2 -4.9(8)
C20 N2 C19 C18 7.6(17)
Zn1 N2 C19 C18 -179.9(3)
C20 N2 C19 C14 -170.7(11)
Zn1 N2 C19 C14 1.8(10)
N2 C20 C21 C22 -175.8(12)
N2 C20 C21 C26 1.9(18)
C26 C21 C22 C23 0.0
C20 C21 C22 C23 177.8(8)
C21 C22 C23 C24 0.0
C21 C22 C23 C27 179.9(7)
C22 C23 C24 C25 0.0
C27 C23 C24 C25 -179.9(7)
C23 C24 C25 C26 0.0
C23 C24 C25 C31 179.0(7)
C24 C25 C26 C21 0.0
C31 C25 C26 C21 -178.9(8)
C24 C25 C26 O2 169.8(7)
C31 C25 C26 O2 -9.1(8)
C22 C21 C26 C25 0.0
C20 C21 C26 C25 -177.6(9)
C22 C21 C26 O2 -170.1(7)
C20 C21 C26 O2 12.3(9)
C26' O2 C26 C25 -129(4)
Zn1 O2 C26 C25 149.9(3)
C26' O2 C26 C21 41(3)
Zn1 O2 C26 C21 -40.1(6)
C22 C23 C27 C30 -129.8(6)
C24 C23 C27 C30 50.1(9)
C22 C23 C27 C29 108.3(6)
C24 C23 C27 C29 -71.8(6)
C22 C23 C27 C28 -10.6(9)
C24 C23 C27 C28 169.3(6)
C24 C25 C31 C34 132.6(8)
C26 C25 C31 C34 -48.5(11)
C24 C25 C31 C33 -104.4(9)
C26 C25 C31 C33 74.5(11)
C24 C25 C31 C32 14.2(11)
C26 C25 C31 C32 -166.8(7)
O1 Zn1 N1' C7' 15.5(11)
O2 Zn1 N1' C7' 108.7(10)
N2' Zn1 N1' C7' 175.7(13)
N1 Zn1 N1' C7' 179(5)
N5 Zn1 N1' C7' -78.6(11)
N2 Zn1 N1' C7' 178.2(12)
O1 Zn1 N1' C14' -164.2(8)
O2 Zn1 N1' C14' -71.0(12)
N2' Zn1 N1' C14' -4.0(8)
N1 Zn1 N1' C14' 0(3)
N5 Zn1 N1' C14' 101.7(7)
N2 Zn1 N1' C14' -1.5(8)
C14' N1' C7' C6' 172.9(8)
Zn1 N1' C7' C6' -6.8(16)
O1 Zn1 N2' C20' -134.6(11)
O2 Zn1 N2' C20' -22.4(15)
N1 Zn1 N2' C20' 175.0(17)
N5 Zn1 N2' C20' 72.5(15)
N2 Zn1 N2' C20' 13(5)
N1' Zn1 N2' C20' 175.6(16)
O1 Zn1 N2' C19' 53.2(18)
O2 Zn1 N2' C19' 165.3(11)
N1 Zn1 N2' C19' 2.7(9)
N5 Zn1 N2' C19' -99.7(10)
N2 Zn1 N2' C19' -159(7)
N1' Zn1 N2' C19' 3.3(10)
C19' N2' C20' C21' -178.1(13)
Zn1 N2' C20' C21' 10(2)
C1 O1 C1' C2' -177(3)
Zn1 O1 C1' C2' -163.43(17)
C1 O1 C1' C6' 3(2)
Zn1 O1 C1' C6' 16.1(6)
O1 C1' C2' C3' 179.5(5)
C6' C1' C2' C3' 0.0
C1' C2' C3' C4' 0.0
C2' C3' C4' C5' 0.0
C2' C3' C4' N3' 179.3(3)
C3' C4' C5' C6' 0.0
N3' C4' C5' C6' -179.2(4)
C4' C5' C6' C1' 0.0
C4' C5' C6' C7' 177.5(5)
O1 C1' C6' C5' -179.5(5)
C2' C1' C6' C5' 0.0
O1 C1' C6' C7' 3.3(5)
C2' C1' C6' C7' -177.2(6)
N1' C7' C6' C5' 176.1(9)
N1' C7' C6' C1' -6.5(12)
C13' C8' C9' C10' 0.0
N4' C8' C9' C10' 178.5(4)
C8' C9' C10' C11' 0.0
C9' C10' C11' C12' 0.0
C10' C11' C12' C13' 0.0
C11' C12' C13' C8' 0.0
C9' C8' C13' C12' 0.0
N4' C8' C13' C12' -178.4(4)
C3' C4' N3' N4' -173.9(3)
C5' C4' N3' N4' 5.4(5)
C4' N3' N4' C8' -179.7(3)
C9' C8' N4' N3' -167.2(3)
C13' C8' N4' N3' 11.3(5)
C7' N1' C14' C15' 3.6(15)
Zn1 N1' C14' C15' -176.7(3)
C7' N1' C14' C19' -175.4(9)
Zn1 N1' C14' C19' 4.3(9)
C19' C14' C15' C16' 0.0
N1' C14' C15' C16' -179.0(8)
C14' C15' C16' C17' 0.0
C15' C16' C17' C18' 0.0
C16' C17' C18' C19' 0.0
C17' C18' C19' C14' 0.0
C17' C18' C19' N2' -179.1(10)
C15' C14' C19' C18' 0.0
N1' C14' C19' C18' 179.1(7)
C15' C14' C19' N2' 179.1(9)
N1' C14' C19' N2' -1.8(11)
C20' N2' C19' C18' 5(2)
Zn1 N2' C19' C18' 177.1(5)
C20' N2' C19' C14' -174.1(14)
Zn1 N2' C19' C14' -2.0(13)
N2' C20' C21' C22' -173.6(16)
N2' C20' C21' C26' 5(2)
C26' C21' C22' C23' 0.0
C20' C21' C22' C23' 179.0(10)
C21' C22' C23' C24' 0.0
C21' C22' C23' C27' 172.3(9)
C22' C23' C24' C25' 0.0
C27' C23' C24' C25' -172.5(9)
C23' C24' C25' C26' 0.0
C23' C24' C25' C31' 175.5(10)
C26 O2 C26' C25' 50(3)
Zn1 O2 C26' C25' 156.8(4)
C26 O2 C26' C21' -131(4)
Zn1 O2 C26' C21' -24.7(9)
C24' C25' C26' O2 178.5(9)
C31' C25' C26' O2 3.1(10)
C24' C25' C26' C21' 0.0
C31' C25' C26' C21' -175.4(10)
C22' C21' C26' O2 -178.4(10)
C20' C21' C26' O2 2.8(12)
C22' C21' C26' C25' 0.0
C20' C21' C26' C25' -178.8(12)
C22' C23' C27' C28' -5.3(13)
C24' C23' C27' C28' 167.1(8)
C22' C23' C27' C29' 113.3(8)
C24' C23' C27' C29' -74.3(8)
C22' C23' C27' C30' -125.8(8)
C24' C23' C27' C30' 46.6(11)
C24' C25' C31' C33' -106.3(13)
C26' C25' C31' C33' 69.2(15)
C24' C25' C31' C34' 132.4(11)
C26' C25' C31' C34' -52.1(14)
C24' C25' C31' C32' 15.5(16)
C26' C25' C31' C32' -169.0(10)
C39 N5 C35 C36 -0.7(2)
Zn1 N5 C35 C36 -165.61(14)
N5 C35 C36 C37 1.3(3)
C35 C36 C37 C38 -0.2(3)
C36 C37 C38 C39 -1.3(3)
C35 N5 C39 C38 -0.9(2)
Zn1 N5 C39 C38 164.60(15)
C37 C38 C39 N5 1.9(3)
